data_2236033
loop_
_publ_author_name
'Kinfe, Henok H.'
'Makolo, Felix L.'
'Phasha, Zanele'
'Muller, Alfred'

_publ_section_title
;
 3,4,6-Tri-<i>O</i>-acetyl-1,2-[(<i>S</i>)-ethylidene]-\b-<small>D</small>-mannopyranose
;
_journal_coeditor_code XU5592
_journal_issue 8
_journal_name_full 'Acta Crystallographica Section E'
_journal_page_first o2520
_journal_paper_doi 10.1107/S1600536812032369
_journal_volume 68
_journal_year 2012
_chemical_formula_iupac 'C14 H20 O9'
_chemical_formula_moiety 'C14 H20 O9'
_chemical_formula_sum 'C14 H20 O9'
_chemical_formula_weight 332.3
_chemical_name_systematic
;
3,4,6-Tri-<i>O</i>-acetyl-1,2-[(<i>S</i>)-ethylidene]-\b-<i>D</i>-
mannopyranose
;
_space_group_IT_number 19
_symmetry_cell_setting orthorhombic
_symmetry_space_group_name_Hall 'P 2ac 2ab'
_symmetry_space_group_name_H-M 'P 21 21 21'
_atom_sites_solution_hydrogens geom
_atom_sites_solution_primary direct
_atom_sites_solution_secondary difmap
_audit_creation_method 'WinGX routine CIF_UPDATE'
_cell_angle_alpha 90
_cell_angle_beta 90
_cell_angle_gamma 90
_cell_formula_units_Z 4
_cell_length_a 7.0494(3)
_cell_length_b 14.6994(7)
_cell_length_c 15.3608(7)
_cell_measurement_reflns_used 9727
_cell_measurement_temperature 100(2)
_cell_measurement_theta_max 65.76
_cell_measurement_theta_min 6.5
_cell_volume 1591.72(12)
_computing_cell_refinement 'SAINT (Bruker, 2008)'
_computing_data_collection 'APEX2 (Bruker, 2011)'
_computing_data_reduction 'SAINT and XPREP (Bruker, 2008)'
_computing_molecular_graphics 'DIAMOND (Brandenburg & Putz, 2005)'
_computing_publication_material 'WinGX (Farrugia, 1999)'
_computing_structure_refinement 'SHELXL97 (Sheldrick, 2008)'
_computing_structure_solution 'SHELXS97 (Sheldrick, 2008)'
_diffrn_ambient_temperature 100(2)
_diffrn_detector_area_resol_mean 8.4
_diffrn_measured_fraction_theta_full 0.976
_diffrn_measured_fraction_theta_max 0.977
_diffrn_measurement_device_type 'Bruker APEX DUO 4K-CCD'
_diffrn_measurement_method '\f and \w scans'
_diffrn_radiation_monochromator 'Incoatec Quazar Multilayer Mirror'
_diffrn_radiation_source 'Incoatec I\mS microfocus X-ray source'
_diffrn_radiation_type CuK\a
_diffrn_radiation_wavelength 1.54178
_diffrn_reflns_av_R_equivalents 0.0276
_diffrn_reflns_limit_h_max 8
_diffrn_reflns_limit_h_min -8
_diffrn_reflns_limit_k_max 14
_diffrn_reflns_limit_k_min -16
_diffrn_reflns_limit_l_max 17
_diffrn_reflns_limit_l_min -18
_diffrn_reflns_number 23454
_diffrn_reflns_theta_full 66.21
_diffrn_reflns_theta_max 66.21
_diffrn_reflns_theta_min 4.16
_diffrn_standards_decay_% 0
_diffrn_standards_interval_count 0
_diffrn_standards_interval_time 0
_diffrn_standards_number 0
_exptl_absorpt_coefficient_mu 1.007
_exptl_absorpt_correction_T_max 0.8887
_exptl_absorpt_correction_T_min 0.8555
_exptl_absorpt_correction_type multi-scan
_exptl_absorpt_process_details
;
(SADABS; Bruker, 2008)
;
_exptl_crystal_colour colourless
_exptl_crystal_density_diffrn 1.387
_exptl_crystal_density_method 'not measured'
_exptl_crystal_description cube
_exptl_crystal_F_000 704
_exptl_crystal_size_max 0.16
_exptl_crystal_size_mid 0.16
_exptl_crystal_size_min 0.12
_refine_diff_density_max 0.262
_refine_diff_density_min -0.31
_refine_ls_abs_structure_details 'Flack (1983), 1110 Friedel Pairs'
_refine_ls_abs_structure_Flack 0.06(15)
_refine_ls_extinction_method none
_refine_ls_goodness_of_fit_ref 1.203
_refine_ls_hydrogen_treatment constr
_refine_ls_matrix_type full
_refine_ls_number_parameters 212
_refine_ls_number_reflns 2701
_refine_ls_number_restraints 0
_refine_ls_restrained_S_all 1.203
_refine_ls_R_factor_all 0.0274
_refine_ls_R_factor_gt 0.0256
_refine_ls_shift/su_max 0.001
_refine_ls_shift/su_mean 0
_refine_ls_structure_factor_coef Fsqd
_refine_ls_weighting_details 'calc w=1/[\s^2^(Fo^2^)+(0.0494P)^2^+0.3436P] where P=(Fo^2^+2Fc^2^)/3'
_refine_ls_weighting_scheme calc
_refine_ls_wR_factor_ref 0.0852
_reflns_number_gt 2684
_reflns_number_total 2701
_reflns_threshold_expression >2\s(I)
_cod_data_source_file xu5592.cif
_cod_data_source_block I
_cod_database_code 2236033
_cod_database_fobs_code 2236033

loop_
_symmetry_equiv_pos_as_xyz
'x, y, z'
'x+1/2, -y+1/2, -z'
'-x, y+1/2, -z+1/2'
'-x+1/2, -y, z+1/2'

loop_
_atom_site_type_symbol
_atom_site_label
_atom_site_fract_x
_atom_site_fract_y
_atom_site_fract_z
_atom_site_U_iso_or_equiv
_atom_site_adp_type
_atom_site_calc_flag
_atom_site_refinement_flags
_atom_site_occupancy
C C1 0.1916(3) 0.55884(11) 0.36854(11) 0.0238(4) Uani d . 1
H H1A 0.0905 0.5131 0.3687 0.036 Uiso calc R 1
H H1B 0.2086 0.5828 0.4276 0.036 Uiso calc R 1
H H1C 0.3102 0.5309 0.3487 0.036 Uiso calc R 1
C C2 0.1392(2) 0.63445(10) 0.30873(10) 0.0191(3) Uani d . 1
C C3 0.2253(2) 0.78379(10) 0.26420(10) 0.0182(3) Uani d . 1
H H3 0.085 0.7938 0.2623 0.022 Uiso calc R 1
C C4 0.3175(2) 0.86302(10) 0.30997(10) 0.0181(3) Uani d . 1
H H4 0.4551 0.8504 0.3202 0.022 Uiso calc R 1
C C5 0.2937(2) 0.94827(11) 0.25454(10) 0.0199(3) Uani d . 1
H H5 0.156 0.9571 0.2413 0.024 Uiso calc R 1
C C6 0.3204(2) 0.86280(11) 0.12195(10) 0.0200(3) Uani d . 1
H H6 0.1988 0.8811 0.0933 0.024 Uiso calc R 1
C C7 0.2989(2) 0.77323(10) 0.17178(10) 0.0195(3) Uani d . 1
H H7 0.2167 0.7302 0.1384 0.023 Uiso calc R 1
C C8 0.5782(3) 0.76982(12) 0.09524(12) 0.0275(4) Uani d . 1
H H8 0.5843 0.7181 0.053 0.033 Uiso calc R 1
C C9 0.7739(3) 0.80202(14) 0.11606(13) 0.0346(4) Uani d . 1
H H9A 0.7676 0.8491 0.1611 0.052 Uiso calc R 1
H H9B 0.8325 0.8273 0.0635 0.052 Uiso calc R 1
H H9C 0.85 0.7508 0.1372 0.052 Uiso calc R 1
C C10 0.3704(2) 1.03347(11) 0.29613(11) 0.0214(4) Uani d . 1
H H10A 0.3591 1.0852 0.2552 0.026 Uiso calc R 1
H H10B 0.2967 1.048 0.3492 0.026 Uiso calc R 1
C C11 0.6193(2) 1.03193(10) 0.40213(11) 0.0203(4) Uani d . 1
C C12 0.8252(3) 1.01153(13) 0.41372(11) 0.0258(4) Uani d . 1
H H12A 0.8696 1.038 0.4686 0.039 Uiso calc R 1
H H12B 0.8971 1.0378 0.3652 0.039 Uiso calc R 1
H H12C 0.8441 0.9455 0.4149 0.039 Uiso calc R 1
C C13 0.3177(2) 0.85697(10) 0.46588(11) 0.0208(3) Uani d . 1
C C14 0.1957(3) 0.87231(12) 0.54383(11) 0.0274(4) Uani d . 1
H H14A 0.267 0.857 0.5966 0.041 Uiso calc R 1
H H14B 0.0827 0.8337 0.54 0.041 Uiso calc R 1
H H14C 0.1573 0.9363 0.5461 0.041 Uiso calc R 1
O O1 0.00432(18) 0.63631(8) 0.26050(8) 0.0251(3) Uani d . 1
O O2 0.26442(16) 0.70374(7) 0.31509(7) 0.0192(2) Uani d . 1
O O3 0.39448(16) 0.93390(8) 0.17474(8) 0.0213(3) Uani d . 1
O O4 0.46022(18) 0.84164(8) 0.06055(8) 0.0251(3) Uani d . 1
O O5 0.48923(17) 0.74080(7) 0.17374(8) 0.0234(3) Uani d . 1
O O6 0.56740(16) 1.01897(7) 0.31844(7) 0.0202(3) Uani d . 1
O O7 0.51158(18) 1.05559(8) 0.45868(8) 0.0249(3) Uani d . 1
O O8 0.22067(16) 0.87679(7) 0.39160(7) 0.0201(3) Uani d . 1
O O9 0.47936(18) 0.83119(8) 0.46649(8) 0.0265(3) Uani d . 1

loop_
_atom_site_aniso_label
_atom_site_aniso_U_11
_atom_site_aniso_U_22
_atom_site_aniso_U_33
_atom_site_aniso_U_12
_atom_site_aniso_U_13
_atom_site_aniso_U_23
C1 0.0263(9) 0.0187(8) 0.0263(8) -0.0010(7) 0.0026(7) 0.0042(7)
C2 0.0200(8) 0.0172(8) 0.0200(8) -0.0019(6) 0.0034(7) -0.0019(6)
C3 0.0178(7) 0.0158(7) 0.0210(7) -0.0010(6) -0.0022(6) 0.0033(6)
C4 0.0179(7) 0.0177(8) 0.0186(7) 0.0006(6) 0.0005(6) 0.0012(6)
C5 0.0192(7) 0.0181(8) 0.0224(8) 0.0014(6) -0.0036(6) 0.0007(6)
C6 0.0210(8) 0.0197(8) 0.0192(8) -0.0022(6) -0.0015(6) 0.0008(6)
C7 0.0197(8) 0.0170(7) 0.0216(7) 0.0000(6) -0.0008(7) 0.0005(6)
C8 0.0314(9) 0.0222(8) 0.0290(9) 0.0041(7) 0.0065(8) 0.0050(7)
C9 0.0309(10) 0.0329(10) 0.0399(10) 0.0006(8) 0.0032(8) 0.0091(8)
C10 0.0198(8) 0.0186(8) 0.0259(8) 0.0014(6) -0.0065(7) 0.0008(7)
C11 0.0275(9) 0.0128(7) 0.0207(8) -0.0017(7) -0.0031(7) 0.0031(7)
C12 0.0243(9) 0.0293(9) 0.0238(8) -0.0009(7) -0.0044(7) 0.0016(7)
C13 0.0247(9) 0.0147(8) 0.0229(8) -0.0006(6) -0.0043(7) -0.0007(6)
C14 0.0315(9) 0.0283(9) 0.0222(8) 0.0003(8) -0.0005(7) -0.0040(7)
O1 0.0234(6) 0.0225(6) 0.0294(6) -0.0049(5) -0.0047(5) 0.0021(5)
O2 0.0208(6) 0.0158(5) 0.0210(5) -0.0030(4) -0.0030(4) 0.0039(4)
O3 0.0246(6) 0.0186(5) 0.0208(5) -0.0046(5) -0.0017(5) 0.0019(5)
O4 0.0271(6) 0.0229(6) 0.0254(6) 0.0029(5) 0.0053(5) 0.0057(5)
O5 0.0241(6) 0.0202(5) 0.0259(6) 0.0051(5) 0.0051(5) 0.0060(5)
O6 0.0199(6) 0.0203(5) 0.0204(5) -0.0003(4) -0.0039(5) -0.0014(5)
O7 0.0286(6) 0.0242(6) 0.0219(6) 0.0031(5) 0.0011(5) -0.0005(5)
O8 0.0200(6) 0.0218(5) 0.0186(5) 0.0022(5) -0.0007(5) -0.0005(4)
O9 0.0257(7) 0.0287(6) 0.0250(6) 0.0050(5) -0.0056(5) -0.0003(5)

loop_
_atom_type_symbol
_atom_type_description
_atom_type_scat_dispersion_real
_atom_type_scat_dispersion_imag
_atom_type_scat_source
C C 0.0181 0.0091 'International Tables Vol C Tables 4.2.6.8 and 6.1.1.4'
H H 0 0 'International Tables Vol C Tables 4.2.6.8 and 6.1.1.4'
O O 0.0492 0.0322 'International Tables Vol C Tables 4.2.6.8 and 6.1.1.4'

loop_
_geom_angle_atom_site_label_1
_geom_angle_atom_site_label_2
_geom_angle_atom_site_label_3
_geom_angle
C2 C1 H1A 109.5
C2 C1 H1B 109.5
H1A C1 H1B 109.5
C2 C1 H1C 109.5
H1A C1 H1C 109.5
H1B C1 H1C 109.5
O1 C2 O2 122.85(14)
O1 C2 C1 126.29(15)
O2 C2 C1 110.86(13)
O2 C3 C4 107.19(12)
O2 C3 C7 110.99(12)
C4 C3 C7 111.54(13)
O2 C3 H3 109
C4 C3 H3 109
C7 C3 H3 109
O8 C4 C3 108.04(12)
O8 C4 C5 108.55(12)
C3 C4 C5 109.08(12)
O8 C4 H4 110.4
C3 C4 H4 110.4
C5 C4 H4 110.4
O3 C5 C10 107.89(13)
O3 C5 C4 107.58(12)
C10 C5 C4 114.01(13)
O3 C5 H5 109.1
C10 C5 H5 109.1
C4 C5 H5 109.1
O4 C6 O3 106.79(13)
O4 C6 C7 102.44(12)
O3 C6 C7 112.54(12)
O4 C6 H6 111.5
O3 C6 H6 111.5
C7 C6 H6 111.5
O5 C7 C3 109.66(13)
O5 C7 C6 101.86(12)
C3 C7 C6 114.39(13)
O5 C7 H7 110.2
C3 C7 H7 110.2
C6 C7 H7 110.2
O5 C8 O4 106.08(13)
O5 C8 C9 108.69(15)
O4 C8 C9 112.28(15)
O5 C8 H8 109.9
O4 C8 H8 109.9
C9 C8 H8 109.9
C8 C9 H9A 109.5
C8 C9 H9B 109.5
H9A C9 H9B 109.5
C8 C9 H9C 109.5
H9A C9 H9C 109.5
H9B C9 H9C 109.5
O6 C10 C5 108.84(13)
O6 C10 H10A 109.9
C5 C10 H10A 109.9
O6 C10 H10B 109.9
C5 C10 H10B 109.9
H10A C10 H10B 108.3
O7 C11 O6 123.81(15)
O7 C11 C12 125.78(16)
O6 C11 C12 110.40(14)
C11 C12 H12A 109.5
C11 C12 H12B 109.5
H12A C12 H12B 109.5
C11 C12 H12C 109.5
H12A C12 H12C 109.5
H12B C12 H12C 109.5
O9 C13 O8 123.42(15)
O9 C13 C14 126.07(16)
O8 C13 C14 110.51(14)
C13 C14 H14A 109.5
C13 C14 H14B 109.5
H14A C14 H14B 109.5
C13 C14 H14C 109.5
H14A C14 H14C 109.5
H14B C14 H14C 109.5
C2 O2 C3 116.85(12)
C6 O3 C5 114.45(12)
C6 O4 C8 108.62(12)
C7 O5 C8 107.27(12)
C11 O6 C10 117.71(13)
C13 O8 C4 117.42(12)

loop_
_geom_bond_atom_site_label_1
_geom_bond_atom_site_label_2
_geom_bond_distance
C1 C2 1.489(2)
C1 H1A 0.98
C1 H1B 0.98
C1 H1C 0.98
C2 O1 1.206(2)
C2 O2 1.3514(19)
C3 O2 1.4394(18)
C3 C4 1.508(2)
C3 C7 1.520(2)
C3 H3 1
C4 O8 1.4420(19)
C4 C5 1.524(2)
C4 H4 1
C5 O3 1.433(2)
C5 C10 1.506(2)
C5 H5 1
C6 O4 1.399(2)
C6 O3 1.422(2)
C6 C7 1.530(2)
C6 H6 1
C7 O5 1.424(2)
C7 H7 1
C8 O5 1.425(2)
C8 O4 1.446(2)
C8 C9 1.493(3)
C8 H8 1
C9 H9A 0.98
C9 H9B 0.98
C9 H9C 0.98
C10 O6 1.4461(19)
C10 H10A 0.99
C10 H10B 0.99
C11 O7 1.205(2)
C11 O6 1.350(2)
C11 C12 1.493(2)
C12 H12A 0.98
C12 H12B 0.98
C12 H12C 0.98
C13 O9 1.201(2)
C13 O8 1.3620(19)
C13 C14 1.492(2)
C14 H14A 0.98
C14 H14B 0.98
C14 H14C 0.98

loop_
_geom_hbond_atom_site_label_D
_geom_hbond_atom_site_label_H
_geom_hbond_atom_site_label_A
_geom_hbond_site_symmetry_A
_geom_hbond_distance_DH
_geom_hbond_distance_HA
_geom_hbond_distance_DA
_geom_hbond_angle_DHA
C1 H1C O3 3_645 0.98 2.55 3.511(2) 167
C8 H8 O7 3_645 1.00 2.49 3.317(2) 140
C12 H12A O4 4_675 0.98 2.56 3.469(2) 154
C12 H12B O1 3_655 0.98 2.51 3.460(2) 163
C14 H14B O9 2_466 0.98 2.53 3.361(2) 142

loop_
_cod_related_entry_id
_cod_related_entry_database
_cod_related_entry_code
1 ChemSpider 9035822
